data_4516095
loop_
_publ_author_name
'Yaragorla, Srinivasarao'
'Bag, Debojyoti'
'Dada, Ravikrishna'
'Jose, K. V. Jovan'

_publ_section_title
;
 Iodo-Cycloisomerization of Aryl(indol-3-yl)methane-Tethered Propargyl
 Alcohols to 3-Iodocarbazoles via Selective 1,2-Alkyl Migration.
;
_journal_issue 11
_journal_name_full 'ACS omega'
_journal_page_first 15024
_journal_page_last 15034
_journal_paper_doi 10.1021/acsomega.8b02393
_journal_volume 3
_journal_year 2018
_chemical_formula_sum 'C34 H29 I N O4'
_chemical_formula_weight 642.48
_space_group_crystal_system monoclinic
_space_group_IT_number 15
_space_group_name_Hall '-I 2ya'
_space_group_name_H-M_alt 'I 1 2/a 1'
_atom_sites_solution_hydrogens geom
_audit_creation_method SHELXL-2018/1
_cell_angle_alpha 90
_cell_angle_beta 97.759(7)
_cell_angle_gamma 90
_cell_formula_units_Z 8
_cell_length_a 14.6664(12)
_cell_length_b 10.0810(6)
_cell_length_c 40.221(2)
_cell_measurement_reflns_used 3184
_cell_measurement_temperature 293(2)
_cell_measurement_theta_max 71.3370
_cell_measurement_theta_min 3.3220
_cell_volume 5892.3(7)
_computing_structure_refinement 'SHELXL-2018/1 (Sheldrick, 2018)'
_diffrn_ambient_temperature 293(2)
_diffrn_detector_area_resol_mean 16.3291
_diffrn_measured_fraction_theta_full 0.999
_diffrn_measured_fraction_theta_max 0.975
_diffrn_measurement_device_type 'Xcalibur, Eos, Gemini'
_diffrn_radiation_type CuK\a
_diffrn_radiation_wavelength 1.54184
_diffrn_reflns_av_R_equivalents 0.0470
_diffrn_reflns_av_unetI/netI 0.0617
_diffrn_reflns_Laue_measured_fraction_full 0.999
_diffrn_reflns_Laue_measured_fraction_max 0.975
_diffrn_reflns_limit_h_max 14
_diffrn_reflns_limit_h_min -17
_diffrn_reflns_limit_k_max 11
_diffrn_reflns_limit_k_min -12
_diffrn_reflns_limit_l_max 49
_diffrn_reflns_limit_l_min -34
_diffrn_reflns_number 11753
_diffrn_reflns_point_group_measured_fraction_full 0.999
_diffrn_reflns_point_group_measured_fraction_max 0.975
_diffrn_reflns_theta_full 67.684
_diffrn_reflns_theta_max 72.087
_diffrn_reflns_theta_min 4.438
_diffrn_source 'Enhance (Cu) X-ray Source'
_exptl_absorpt_coefficient_mu 8.847
_exptl_crystal_colour white
_exptl_crystal_density_diffrn 1.448
_exptl_crystal_description cubic
_exptl_crystal_F_000 2600
_refine_diff_density_max 0.842
_refine_diff_density_min -0.578
_refine_diff_density_rms 0.086
_refine_ls_extinction_method none
_refine_ls_goodness_of_fit_ref 1.026
_refine_ls_hydrogen_treatment constr
_refine_ls_matrix_type full
_refine_ls_number_parameters 366
_refine_ls_number_reflns 5662
_refine_ls_number_restraints 0
_refine_ls_restrained_S_all 1.026
_refine_ls_R_factor_all 0.0664
_refine_ls_R_factor_gt 0.0490
_refine_ls_shift/su_max 0.014
_refine_ls_shift/su_mean 0.001
_refine_ls_structure_factor_coef Fsqd
_refine_ls_weighting_details 'w=1/[\s^2^(Fo^2^)+(0.0721P)^2^+0.2264P] where P=(Fo^2^+2Fc^2^)/3'
_refine_ls_weighting_scheme calc
_refine_ls_wR_factor_gt 0.1282
_refine_ls_wR_factor_ref 0.1439
_reflns_Friedel_coverage 0.000
_reflns_number_gt 4312
_reflns_number_total 5662
_reflns_threshold_expression 'I > 2\s(I)'
_cod_data_source_file ao8b02393_si_003.cif
_cod_data_source_block shelx
_cod_original_cell_volume 5892.4(7)
_cod_original_sg_symbol_H-M 'I 2/a'
_cod_database_code 4516095
_shelx_shelxl_version_number 2018/1
_shelx_space_group_comment
;
The symmetry employed for this shelxl refinement is uniquely defined
by the following loop, which should always be used as a source of
symmetry information in preference to the above space-group names.
They are only intended as comments.
;

loop_
_space_group_symop_operation_xyz
'x, y, z'
'-x+1/2, y, -z'
'x+1/2, y+1/2, z+1/2'
'-x+1, y+1/2, -z+1/2'
'-x, -y, -z'
'x-1/2, -y, z'
'-x+1/2, -y+1/2, -z+1/2'
'x, -y+1/2, z+1/2'

loop_
_atom_site_label
_atom_site_type_symbol
_atom_site_fract_x
_atom_site_fract_y
_atom_site_fract_z
_atom_site_U_iso_or_equiv
_atom_site_adp_type
_atom_site_occupancy
_atom_site_site_symmetry_order
_atom_site_calc_flag
_atom_site_refinement_flags_posn
_atom_site_refinement_flags_adp
I39 I 0.54934(3) 1.08579(3) 0.40414(2) 0.06126(14) Uani 1 1 d . .
O20 O 0.5911(2) 0.5334(4) 0.43628(9) 0.0563(8) Uani 1 1 d . .
O24 O 0.3088(2) 0.5872(4) 0.36896(9) 0.0597(9) Uani 1 1 d . .
N9 N 0.5110(3) 0.5398(4) 0.33084(10) 0.0477(8) Uani 1 1 d . .
O22 O 0.3420(3) 0.2626(5) 0.45830(12) 0.0783(13) Uani 1 1 d . .
C33 C 0.4557(3) 0.8159(4) 0.42932(10) 0.0410(9) Uani 1 1 d . .
C17 C 0.4492(3) 0.5563(5) 0.40239(11) 0.0424(9) Uani 1 1 d . .
C10 C 0.4888(3) 0.6649(4) 0.38371(10) 0.0380(8) Uani 1 1 d . .
C16 C 0.5011(3) 0.4931(5) 0.42944(11) 0.0428(9) Uani 1 1 d . .
C8 C 0.5203(3) 0.6483(5) 0.35248(10) 0.0419(9) Uani 1 1 d . .
C26 C 0.6418(3) 0.9734(5) 0.33917(10) 0.0433(9) Uani 1 1 d . .
C11 C 0.4996(3) 0.7915(5) 0.39813(10) 0.0404(9) Uani 1 1 d . .
C7 C 0.5680(3) 0.7497(5) 0.33781(10) 0.0417(9) Uani 1 1 d . .
C6 C 0.5876(3) 0.7018(5) 0.30580(11) 0.0478(10) Uani 1 1 d . .
C12 C 0.5460(3) 0.8926(4) 0.38335(10) 0.0416(9) Uani 1 1 d . .
C13 C 0.5840(3) 0.8725(5) 0.35388(10) 0.0430(9) Uani 1 1 d . .
C18 C 0.3580(3) 0.5180(5) 0.39477(11) 0.0456(10) Uani 1 1 d . .
C38 C 0.5072(3) 0.8280(5) 0.46070(11) 0.0492(10) Uani 1 1 d . .
H38 H 0.570902 0.820616 0.462857 0.059 Uiso 1 1 calc R U
C34 C 0.3609(3) 0.8273(6) 0.42659(12) 0.0529(11) Uani 1 1 d . .
H34 H 0.325318 0.820323 0.405704 0.063 Uiso 1 1 calc R U
C50 C 0.3188(3) 0.4191(5) 0.41208(13) 0.0523(11) Uani 1 1 d . .
H50 H 0.257842 0.393735 0.406037 0.063 Uiso 1 1 calc R U
C1 C 0.5496(3) 0.5730(5) 0.30241(11) 0.0507(11) Uani 1 1 d . .
C27 C 0.7366(4) 0.9728(6) 0.34764(12) 0.0581(13) Uani 1 1 d . .
H27 H 0.763891 0.910729 0.362944 0.070 Uiso 1 1 calc R U
C37 C 0.4645(4) 0.8511(5) 0.48896(11) 0.0560(12) Uani 1 1 d . .
H37 H 0.499765 0.859187 0.509887 0.067 Uiso 1 1 calc R U
C36 C 0.3706(4) 0.8619(6) 0.48608(14) 0.0656(14) Uani 1 1 d . .
H36 H 0.342235 0.877973 0.505007 0.079 Uiso 1 1 calc R U
C15 C 0.4637(3) 0.3962(5) 0.44775(13) 0.0528(11) Uani 1 1 d . .
H15 H 0.499074 0.356370 0.465978 0.063 Uiso 1 1 calc R U
C5 C 0.6312(4) 0.7534(6) 0.27965(12) 0.0587(12) Uani 1 1 d . .
H5 H 0.656608 0.838010 0.281398 0.070 Uiso 1 1 calc R U
C14 C 0.3733(3) 0.3591(5) 0.43867(13) 0.0513(11) Uani 1 1 d . .
C31 C 0.6047(4) 1.0641(6) 0.31538(13) 0.0552(12) Uani 1 1 d . .
H31 H 0.541479 1.065435 0.308763 0.066 Uiso 1 1 calc R U
C29 C 0.7543(4) 1.1546(6) 0.31013(12) 0.0568(13) Uani 1 1 d . .
C30 C 0.6607(4) 1.1538(6) 0.30108(14) 0.0601(13) Uani 1 1 d . .
H30 H 0.634104 1.214041 0.285138 0.072 Uiso 1 1 calc R U
C2 C 0.5539(4) 0.4965(6) 0.27367(13) 0.0598(13) Uani 1 1 d . .
H2 H 0.528234 0.412061 0.271490 0.072 Uiso 1 1 calc R U
C28 C 0.7917(4) 1.0647(7) 0.33343(13) 0.0640(15) Uani 1 1 d . .
H28 H 0.855011 1.064357 0.340000 0.077 Uiso 1 1 calc R U
C4 C 0.6361(4) 0.6788(7) 0.25163(14) 0.0706(16) Uani 1 1 d . .
H4 H 0.665204 0.713033 0.234350 0.085 Uiso 1 1 calc R U
C40 C 0.4674(5) 0.4130(6) 0.33471(16) 0.0658(14) Uani 1 1 d . .
H40A H 0.492210 0.374343 0.355818 0.099 Uiso 1 1 calc R U
H40B H 0.478804 0.354956 0.316791 0.099 Uiso 1 1 calc R U
H40C H 0.402303 0.425440 0.334074 0.099 Uiso 1 1 calc R U
C35 C 0.3187(4) 0.8491(7) 0.45531(15) 0.0684(15) Uani 1 1 d . .
H35 H 0.254937 0.854998 0.453481 0.082 Uiso 1 1 calc R U
C3 C 0.5979(5) 0.5515(7) 0.24857(14) 0.0713(17) Uani 1 1 d . .
H3 H 0.602099 0.502666 0.229226 0.086 Uiso 1 1 calc R U
C32 C 0.8142(5) 1.2554(7) 0.29556(15) 0.0758(18) Uani 1 1 d . .
H32A H 0.847263 1.212868 0.279490 0.114 Uiso 1 1 calc R U
H32B H 0.857123 1.292685 0.313235 0.114 Uiso 1 1 calc R U
H32C H 0.776301 1.324703 0.284720 0.114 Uiso 1 1 calc R U
C21 C 0.6453(4) 0.4782(9) 0.46521(18) 0.087(2) Uani 1 1 d . .
H21A H 0.655402 0.385606 0.461529 0.130 Uiso 1 1 calc R U
H21B H 0.613349 0.488701 0.484371 0.130 Uiso 1 1 calc R U
H21C H 0.703372 0.523300 0.469155 0.130 Uiso 1 1 calc R U
C23 C 0.2600(5) 0.1953(7) 0.4460(2) 0.084(2) Uani 1 1 d . .
H23A H 0.267819 0.150350 0.425504 0.126 Uiso 1 1 calc R U
H23B H 0.210523 0.257981 0.441732 0.126 Uiso 1 1 calc R U
H23C H 0.245845 0.131686 0.462293 0.126 Uiso 1 1 calc R U
C25 C 0.2131(4) 0.5615(9) 0.3622(2) 0.097(3) Uani 1 1 d . .
H25A H 0.185556 0.620890 0.345046 0.145 Uiso 1 1 calc R U
H25B H 0.185401 0.574591 0.382247 0.145 Uiso 1 1 calc R U
H25C H 0.203415 0.471555 0.354676 0.145 Uiso 1 1 calc R U

loop_
_atom_site_aniso_label
_atom_site_aniso_U_11
_atom_site_aniso_U_22
_atom_site_aniso_U_33
_atom_site_aniso_U_23
_atom_site_aniso_U_13
_atom_site_aniso_U_12
I39 0.0897(3) 0.04794(19) 0.04910(18) -0.00554(13) 0.02021(15) -0.01165(16)
O20 0.0422(18) 0.063(2) 0.0608(19) 0.0175(17) -0.0038(15) -0.0045(15)
O24 0.0447(18) 0.074(2) 0.0569(19) 0.0237(17) -0.0065(15) -0.0131(17)
N9 0.050(2) 0.047(2) 0.0461(19) -0.0028(16) 0.0049(16) -0.0015(17)
O22 0.066(2) 0.082(3) 0.084(3) 0.042(2) -0.002(2) -0.020(2)
C33 0.044(2) 0.043(2) 0.0376(19) 0.0046(16) 0.0139(17) -0.0003(18)
C17 0.042(2) 0.046(2) 0.0395(19) 0.0058(17) 0.0069(17) -0.0016(18)
C10 0.033(2) 0.042(2) 0.0389(18) 0.0060(16) 0.0056(15) -0.0024(16)
C16 0.033(2) 0.051(2) 0.044(2) 0.0050(18) 0.0030(16) 0.0042(18)
C8 0.039(2) 0.045(2) 0.0391(19) 0.0002(17) -0.0010(16) 0.0010(18)
C26 0.047(2) 0.049(2) 0.0345(18) -0.0019(17) 0.0082(17) -0.0063(19)
C11 0.037(2) 0.052(2) 0.0326(17) 0.0052(16) 0.0065(15) 0.0014(18)
C7 0.044(2) 0.046(2) 0.0357(18) 0.0018(17) 0.0057(16) 0.0023(19)
C6 0.047(3) 0.057(3) 0.039(2) -0.0037(19) 0.0049(18) 0.007(2)
C12 0.045(2) 0.041(2) 0.0377(19) -0.0033(16) 0.0042(17) -0.0017(17)
C13 0.045(2) 0.050(2) 0.0347(18) 0.0037(17) 0.0056(16) -0.0044(19)
C18 0.044(2) 0.050(2) 0.041(2) 0.0080(18) 0.0009(17) -0.007(2)
C38 0.050(3) 0.054(3) 0.042(2) 0.0082(19) 0.0037(19) 0.005(2)
C34 0.045(3) 0.066(3) 0.048(2) 0.003(2) 0.0078(19) 0.006(2)
C50 0.043(2) 0.061(3) 0.052(2) 0.012(2) 0.003(2) -0.009(2)
C1 0.052(3) 0.058(3) 0.040(2) -0.0021(19) 0.0006(19) 0.009(2)
C27 0.050(3) 0.080(4) 0.044(2) 0.011(2) 0.007(2) -0.004(3)
C37 0.075(3) 0.058(3) 0.035(2) 0.0071(19) 0.009(2) 0.003(3)
C36 0.076(4) 0.077(4) 0.050(3) 0.004(3) 0.033(3) 0.005(3)
C15 0.049(3) 0.057(3) 0.051(2) 0.018(2) 0.002(2) 0.001(2)
C5 0.062(3) 0.070(3) 0.048(2) -0.002(2) 0.019(2) -0.001(3)
C14 0.047(3) 0.051(3) 0.058(3) 0.016(2) 0.012(2) -0.004(2)
C31 0.048(3) 0.067(3) 0.049(2) 0.007(2) 0.004(2) -0.010(2)
C29 0.071(3) 0.062(3) 0.041(2) -0.012(2) 0.020(2) -0.024(3)
C30 0.068(3) 0.059(3) 0.056(3) 0.009(2) 0.017(2) -0.003(3)
C2 0.063(3) 0.065(3) 0.049(2) -0.011(2) 0.002(2) 0.009(3)
C28 0.050(3) 0.094(4) 0.048(3) 0.001(3) 0.007(2) -0.023(3)
C4 0.070(4) 0.096(5) 0.050(3) -0.002(3) 0.023(3) 0.001(3)
C40 0.081(4) 0.050(3) 0.068(3) -0.008(2) 0.018(3) -0.008(3)
C35 0.052(3) 0.088(4) 0.069(3) 0.007(3) 0.023(3) 0.006(3)
C3 0.082(4) 0.087(4) 0.043(2) -0.013(3) 0.007(3) 0.019(3)
C32 0.095(5) 0.074(4) 0.064(3) -0.013(3) 0.034(3) -0.042(4)
C21 0.053(3) 0.119(6) 0.081(4) 0.039(4) -0.014(3) -0.010(4)
C23 0.075(4) 0.070(4) 0.105(5) 0.031(4) 0.011(4) -0.022(3)
C25 0.053(3) 0.127(7) 0.102(5) 0.058(5) -0.021(3) -0.023(4)

loop_
_atom_type_symbol
_atom_type_description
_atom_type_scat_dispersion_real
_atom_type_scat_dispersion_imag
_atom_type_scat_source
C C 0.0181 0.0091 'International Tables Vol C Tables 4.2.6.8 and 6.1.1.4'
H H 0.0000 0.0000 'International Tables Vol C Tables 4.2.6.8 and 6.1.1.4'
I I -0.3257 6.8362 'International Tables Vol C Tables 4.2.6.8 and 6.1.1.4'
N N 0.0311 0.0180 'International Tables Vol C Tables 4.2.6.8 and 6.1.1.4'
O O 0.0492 0.0322 'International Tables Vol C Tables 4.2.6.8 and 6.1.1.4'

loop_
_geom_angle_atom_site_label_1
_geom_angle_atom_site_label_2
_geom_angle_atom_site_label_3
_geom_angle
C16 O20 C21 117.5(4)
C18 O24 C25 117.3(4)
C1 N9 C8 108.0(4)
C1 N9 C40 122.6(4)
C8 N9 C40 129.4(4)
C14 O22 C23 118.4(5)
C34 C33 C38 118.9(4)
C34 C33 C11 119.0(4)
C38 C33 C11 122.1(4)
C18 C17 C16 117.0(4)
C18 C17 C10 121.5(4)
C16 C17 C10 121.4(4)
C11 C10 C8 116.5(4)
C11 C10 C17 119.4(4)
C8 C10 C17 124.1(4)
O20 C16 C15 122.9(4)
O20 C16 C17 115.4(4)
C15 C16 C17 121.7(4)
N9 C8 C10 129.4(4)
N9 C8 C7 108.7(4)
C10 C8 C7 121.9(4)
C31 C26 C27 117.4(5)
C31 C26 C13 122.2(4)
C27 C26 C13 120.2(4)
C12 C11 C10 121.4(4)
C12 C11 C33 121.4(4)
C10 C11 C33 117.2(4)
C13 C7 C8 120.5(4)
C13 C7 C6 131.9(4)
C8 C7 C6 107.5(4)
C5 C6 C1 118.8(4)
C5 C6 C7 135.4(5)
C1 C6 C7 105.7(4)
C13 C12 C11 121.9(4)
C13 C12 I39 118.7(3)
C11 C12 I39 119.2(3)
C12 C13 C7 117.4(4)
C12 C13 C26 123.5(4)
C7 C13 C26 119.1(4)
O24 C18 C17 114.8(4)
O24 C18 C50 122.3(4)
C17 C18 C50 122.9(4)
C33 C38 C37 120.6(5)
C33 C38 H38 119.7
C37 C38 H38 119.7
C33 C34 C35 119.9(5)
C33 C34 H34 120.0
C35 C34 H34 120.0
C14 C50 C18 117.8(4)
C14 C50 H50 121.1
C18 C50 H50 121.1
N9 C1 C2 128.2(5)
N9 C1 C6 110.1(4)
C2 C1 C6 121.7(5)
C26 C27 C28 120.8(5)
C26 C27 H27 119.6
C28 C27 H27 119.6
C36 C37 C38 120.2(5)
C36 C37 H37 119.9
C38 C37 H37 119.9
C35 C36 C37 119.9(5)
C35 C36 H36 120.0
C37 C36 H36 120.0
C14 C15 C16 119.2(4)
C14 C15 H15 120.4
C16 C15 H15 120.4
C4 C5 C6 119.7(6)
C4 C5 H5 120.2
C6 C5 H5 120.2
O22 C14 C15 115.2(4)
O22 C14 C50 123.4(5)
C15 C14 C50 121.4(4)
C26 C31 C30 121.1(5)
C26 C31 H31 119.5
C30 C31 H31 119.5
C28 C29 C30 118.3(5)
C28 C29 C32 120.7(6)
C30 C29 C32 121.0(6)
C29 C30 C31 121.2(5)
C29 C30 H30 119.4
C31 C30 H30 119.4
C3 C2 C1 117.3(6)
C3 C2 H2 121.3
C1 C2 H2 121.3
C29 C28 C27 121.2(5)
C29 C28 H28 119.4
C27 C28 H28 119.4
C5 C4 C3 120.8(5)
C5 C4 H4 119.6
C3 C4 H4 119.6
N9 C40 H40A 109.5
N9 C40 H40B 109.5
H40A C40 H40B 109.5
N9 C40 H40C 109.5
H40A C40 H40C 109.5
H40B C40 H40C 109.5
C36 C35 C34 120.5(5)
C36 C35 H35 119.8
C34 C35 H35 119.8
C2 C3 C4 121.6(5)
C2 C3 H3 119.2
C4 C3 H3 119.2
C29 C32 H32A 109.5
C29 C32 H32B 109.5
H32A C32 H32B 109.5
C29 C32 H32C 109.5
H32A C32 H32C 109.5
H32B C32 H32C 109.5
O20 C21 H21A 109.5
O20 C21 H21B 109.5
H21A C21 H21B 109.5
O20 C21 H21C 109.5
H21A C21 H21C 109.5
H21B C21 H21C 109.5
O22 C23 H23A 109.5
O22 C23 H23B 109.5
H23A C23 H23B 109.5
O22 C23 H23C 109.5
H23A C23 H23C 109.5
H23B C23 H23C 109.5
O24 C25 H25A 109.5
O24 C25 H25B 109.5
H25A C25 H25B 109.5
O24 C25 H25C 109.5
H25A C25 H25C 109.5
H25B C25 H25C 109.5

loop_
_geom_bond_atom_site_label_1
_geom_bond_atom_site_label_2
_geom_bond_distance
I39 C12 2.117(4)
O20 C16 1.373(6)
O20 C21 1.430(7)
O24 C18 1.373(6)
O24 C25 1.417(7)
N9 C1 1.384(6)
N9 C8 1.394(6)
N9 C40 1.447(7)
O22 C14 1.371(6)
O22 C23 1.411(8)
C33 C34 1.384(7)
C33 C38 1.386(6)
C33 C11 1.506(5)
C17 C18 1.386(7)
C17 C16 1.395(6)
C17 C10 1.490(6)
C10 C11 1.401(6)
C10 C8 1.406(6)
C16 C15 1.381(7)
C8 C7 1.412(6)
C26 C31 1.381(7)
C26 C27 1.386(7)
C26 C13 1.496(6)
C11 C12 1.402(6)
C7 C13 1.401(7)
C7 C6 1.440(6)
C6 C5 1.402(7)
C6 C1 1.412(8)
C12 C13 1.391(6)
C18 C50 1.385(7)
C38 C37 1.389(7)
C38 H38 0.9300
C34 C35 1.400(7)
C34 H34 0.9300
C50 C14 1.385(7)
C50 H50 0.9300
C1 C2 1.398(7)
C27 C28 1.401(8)
C27 H27 0.9300
C37 C36 1.371(8)
C37 H37 0.9300
C36 C35 1.369(9)
C36 H36 0.9300
C15 C14 1.378(7)
C15 H15 0.9300
C5 C4 1.365(8)
C5 H5 0.9300
C31 C30 1.397(7)
C31 H31 0.9300
C29 C28 1.365(9)
C29 C30 1.371(8)
C29 C32 1.512(7)
C30 H30 0.9300
C2 C3 1.385(9)
C2 H2 0.9300
C28 H28 0.9300
C4 C3 1.399(10)
C4 H4 0.9300
C40 H40A 0.9600
C40 H40B 0.9600
C40 H40C 0.9600
C35 H35 0.9300
C3 H3 0.9300
C32 H32A 0.9600
C32 H32B 0.9600
C32 H32C 0.9600
C21 H21A 0.9600
C21 H21B 0.9600
C21 H21C 0.9600
C23 H23A 0.9600
C23 H23B 0.9600
C23 H23C 0.9600
C25 H25A 0.9600
C25 H25B 0.9600
C25 H25C 0.9600
